data_4340998
loop_
_publ_author_name
'Kulmaczewski, Rafal'
'Shepherd, Helena J.'
'Cespedes, Oscar'
'Halcrow, Malcolm A.'

_publ_section_title
;
 A homologous series of [Fe(H&#x2082;Bpz&#x2082;)&#x2082;(L)]
 spin-crossover complexes with annelated bipyridyl co-ligands.
;
_journal_issue 18
_journal_name_full 'Inorganic chemistry'
_journal_page_first 9809
_journal_page_last 9817
_journal_paper_doi 10.1021/ic501402q
_journal_volume 53
_journal_year 2014
_chemical_formula_moiety 'C26 H24 B2 Fe N12, 2[C14 H8 N4]'
_chemical_formula_sum 'C54 H40 B2 Fe N20'
_chemical_formula_weight 1046.53
_chemical_name_systematic
; 
Bis[di(pyrazol-1-yl)dihydridoborate][1,4,8,9-tetraaza-triphenylene]-
iron(II) di-[1,4,8,9-tetraaza-triphenylene] solvate
;
_space_group_IT_number 15
_symmetry_cell_setting monoclinic
_symmetry_space_group_name_Hall '-C 2yc'
_symmetry_space_group_name_H-M 'C 1 2/c 1'
_atom_sites_solution_hydrogens geom
_atom_sites_solution_primary direct
_atom_sites_solution_secondary difmap
_audit_creation_method SHELXL-97
_cell_angle_alpha 90.00
_cell_angle_beta 119.524(3)
_cell_angle_gamma 90.00
_cell_formula_units_Z 4
_cell_length_a 26.1572(13)
_cell_length_b 13.8331(6)
_cell_length_c 14.9298(7)
_cell_measurement_reflns_used 3959
_cell_measurement_temperature 120(2)
_cell_measurement_theta_max 27.80
_cell_measurement_theta_min 2.61
_cell_volume 4700.7(4)
_computing_cell_refinement 'CrysAlisPro, Agilent Technologies'
_computing_data_collection 'CrysAlisPro, Agilent Technologies'
_computing_data_reduction 'CrysAlisPro, Agilent Technologies'
_computing_molecular_graphics 'XSEED (Barbour, 2001)'
_computing_publication_material 'local program'
_computing_structure_refinement 'SHELXL-97 (Sheldrick, 1997)'
_computing_structure_solution 'SHELXS-97 (Sheldrick, 1990)'
_diffrn_ambient_temperature 120(2)
_diffrn_detector_area_resol_mean 5.3095
_diffrn_measured_fraction_theta_full 0.850
_diffrn_measured_fraction_theta_max 0.850
_diffrn_measurement_device_type 'SuperNova, Dual, Cu at zero, Atlas'
_diffrn_measurement_method '\w scans'
_diffrn_radiation_monochromator mirror
_diffrn_radiation_source 'SuperNova (Mo) X-ray Source'
_diffrn_radiation_type MoK\a
_diffrn_radiation_wavelength 0.71073
_diffrn_reflns_av_R_equivalents 0.0600
_diffrn_reflns_av_sigmaI/netI 0.0889
_diffrn_reflns_limit_h_max 35
_diffrn_reflns_limit_h_min -33
_diffrn_reflns_limit_k_max 19
_diffrn_reflns_limit_k_min -14
_diffrn_reflns_limit_l_max 20
_diffrn_reflns_limit_l_min -18
_diffrn_reflns_number 13537
_diffrn_reflns_theta_full 29.69
_diffrn_reflns_theta_max 29.69
_diffrn_reflns_theta_min 1.72
_diffrn_standards_decay_% 0
_diffrn_standards_interval_count 0
_diffrn_standards_interval_time 0
_diffrn_standards_number 0
_exptl_absorpt_coefficient_mu 0.386
_exptl_absorpt_correction_T_max 1.000
_exptl_absorpt_correction_T_min 0.763
_exptl_absorpt_correction_type multi-scan
_exptl_absorpt_process_details
; 
CrysAlisPro, Agilent Technologies,
Version 1.171.36.24 (release 03-12-2012 CrysAlis171 .NET)
Empirical absorption correction using spherical harmonics,
 implemented in SCALE3 ABSPACK scaling algorithm.
;
_exptl_crystal_colour violet
_exptl_crystal_density_diffrn 1.479
_exptl_crystal_density_method 'not measured'
_exptl_crystal_description block
_exptl_crystal_F_000 2160
_exptl_crystal_size_max 0.26
_exptl_crystal_size_mid 0.23
_exptl_crystal_size_min 0.18
_refine_diff_density_max 1.181
_refine_diff_density_min -0.674
_refine_diff_density_rms 0.083
_refine_ls_extinction_method none
_refine_ls_goodness_of_fit_ref 1.056
_refine_ls_hydrogen_treatment constr
_refine_ls_matrix_type full
_refine_ls_number_parameters 348
_refine_ls_number_reflns 5669
_refine_ls_number_restraints 0
_refine_ls_restrained_S_all 1.056
_refine_ls_R_factor_all 0.0952
_refine_ls_R_factor_gt 0.0638
_refine_ls_shift/su_max 0.000
_refine_ls_shift/su_mean 0.000
_refine_ls_structure_factor_coef Fsqd
_refine_ls_weighting_details 'calc w=1/[\s^2^(Fo^2^)+(0.0671P)^2^+0.6160P] where P=(Fo^2^+2Fc^2^)/3'
_refine_ls_weighting_scheme calc
_refine_ls_wR_factor_gt 0.1386
_refine_ls_wR_factor_ref 0.1590
_reflns_number_gt 4023
_reflns_number_total 5669
_reflns_threshold_expression >2sigma(I)
_cod_data_source_file ic501402q_si_003.cif
_cod_data_source_block rk14a120
_cod_depositor_comments
;
The following automatic conversions were performed:

'_symmetry_cell_setting' value 'Monoclinic' changed to 'monoclinic'
according to
/home/saulius/struct/COD-crude-data--automatic-downloads/rss-feeds/ACS/lib/dictionaries/cif_core.dic
dictionary named 'cif_core.dic' version 2.4.2 from 2011-04-26.

Automatic conversion script
Id: cif_fix_values 2281 2013-09-26 08:29:07Z andrius 

 Adding full bibliography for 4340990--4341018.cif.
;
_cod_original_sg_symbol_H-M 'C 2/c'
_cod_database_code 4340998

loop_
_symmetry_equiv_pos_as_xyz
'x, y, z'
'-x, y, -z+1/2'
'x+1/2, y+1/2, z'
'-x+1/2, y+1/2, -z+1/2'
'-x, -y, -z'
'x, -y, z-1/2'
'-x+1/2, -y+1/2, -z'
'x+1/2, -y+1/2, z-1/2'

loop_
_atom_site_label
_atom_site_type_symbol
_atom_site_fract_x
_atom_site_fract_y
_atom_site_fract_z
_atom_site_U_iso_or_equiv
_atom_site_adp_type
_atom_site_occupancy
_atom_site_symmetry_multiplicity
_atom_site_calc_flag
_atom_site_refinement_flags
Fe1 Fe 0.0000 0.25911(3) 0.2500 0.01475(16) Uani 1 2 d S
N3 N -0.12159(9) 0.29907(16) 0.07437(18) 0.0203(5) Uani 1 1 d .
N4 N -0.06706(9) 0.26226(15) 0.10344(18) 0.0174(5) Uani 1 1 d .
N8 N -0.09737(9) 0.38443(15) 0.23950(17) 0.0191(5) Uani 1 1 d .
N9 N -0.03859(9) 0.36388(15) 0.28929(17) 0.0173(5) Uani 1 1 d .
N13 N -0.03327(9) 0.14903(15) 0.29239(17) 0.0167(5) Uani 1 1 d .
N20 N -0.03475(9) -0.20010(16) 0.29803(18) 0.0231(5) Uani 1 1 d .
C5 C -0.06592(12) 0.24733(18) 0.0157(2) 0.0206(6) Uani 1 1 d .
H5 H -0.0331 0.2221 0.0124 0.025 Uiso 1 1 calc R
C6 C -0.11889(12) 0.2734(2) -0.0698(2) 0.0244(6) Uani 1 1 d .
H6 H -0.1293 0.2698 -0.1403 0.029 Uiso 1 1 calc R
C7 C -0.15269(12) 0.3057(2) -0.0287(2) 0.0255(6) Uani 1 1 d .
H7 H -0.1919 0.3289 -0.0671 0.031 Uiso 1 1 calc R
C10 C -0.01261(12) 0.43267(18) 0.3603(2) 0.0216(6) Uani 1 1 d .
H10 H 0.0285 0.4368 0.4060 0.026 Uiso 1 1 calc R
C11 C -0.05401(12) 0.49776(19) 0.3585(2) 0.0236(6) Uani 1 1 d .
H11 H -0.0472 0.5526 0.4012 0.028 Uiso 1 1 calc R
C12 C -0.10682(13) 0.46417(19) 0.2807(2) 0.0229(6) Uani 1 1 d .
H12 H -0.1441 0.4928 0.2595 0.027 Uiso 1 1 calc R
C14 C -0.01769(10) 0.06043(17) 0.2750(2) 0.0159(5) Uani 1 1 d .
C15 C -0.03435(11) -0.02615(18) 0.3013(2) 0.0169(5) Uani 1 1 d .
C16 C -0.06647(11) -0.02020(19) 0.3535(2) 0.0206(6) Uani 1 1 d .
H16 H -0.0782 -0.0772 0.3741 0.025 Uiso 1 1 calc R
C17 C -0.08079(12) 0.0694(2) 0.3745(2) 0.0230(6) Uani 1 1 d .
H17 H -0.1019 0.0749 0.4109 0.028 Uiso 1 1 calc R
C18 C -0.06414(11) 0.15178(19) 0.3420(2) 0.0193(6) Uani 1 1 d .
H18 H -0.0752 0.2131 0.3557 0.023 Uiso 1 1 calc R
C19 C -0.01696(11) -0.11685(18) 0.2747(2) 0.0186(6) Uani 1 1 d .
C21 C -0.01775(12) -0.2807(2) 0.2733(2) 0.0264(7) Uani 1 1 d .
H21 H -0.0299 -0.3408 0.2873 0.032 Uiso 1 1 calc R
B2 B -0.14343(13) 0.3198(2) 0.1516(3) 0.0210(7) Uani 1 1 d .
H2A H -0.1485 0.2583 0.1803 0.025 Uiso 1 1 calc R
H2B H -0.1819 0.3532 0.1163 0.025 Uiso 1 1 calc R
N22 N -0.10888(10) -0.24252(15) 0.00646(18) 0.0205(5) Uani 1 1 d .
N28 N -0.13557(10) -0.05801(16) 0.03229(19) 0.0238(5) Uani 1 1 d .
N36 N -0.24566(10) -0.1751(2) 0.1916(2) 0.0319(6) Uani 1 1 d .
N39 N -0.22198(10) -0.36634(18) 0.15734(19) 0.0283(6) Uani 1 1 d .
C23 C -0.14262(11) -0.23017(19) 0.0510(2) 0.0186(6) Uani 1 1 d .
C24 C -0.16553(11) -0.30787(19) 0.0807(2) 0.0194(6) Uani 1 1 d .
C25 C -0.15484(12) -0.4019(2) 0.0592(2) 0.0227(6) Uani 1 1 d .
H25 H -0.1702 -0.4561 0.0772 0.027 Uiso 1 1 calc R
C26 C -0.12211(12) -0.41430(19) 0.0120(2) 0.0238(6) Uani 1 1 d .
H26 H -0.1150 -0.4772 -0.0050 0.029 Uiso 1 1 calc R
C27 C -0.09924(12) -0.3329(2) -0.0110(2) 0.0240(6) Uani 1 1 d .
H27 H -0.0751 -0.3429 -0.0412 0.029 Uiso 1 1 calc R
C29 C -0.15645(10) -0.13048(19) 0.0662(2) 0.0174(6) Uani 1 1 d .
C30 C -0.19152(11) -0.1138(2) 0.1120(2) 0.0220(6) Uani 1 1 d .
C31 C -0.20637(12) -0.0180(2) 0.1188(2) 0.0297(7) Uani 1 1 d .
H31 H -0.2303 -0.0039 0.1487 0.036 Uiso 1 1 calc R
C32 C -0.18654(13) 0.0548(2) 0.0827(3) 0.0332(8) Uani 1 1 d .
H32 H -0.1970 0.1200 0.0858 0.040 Uiso 1 1 calc R
C33 C -0.15053(13) 0.0320(2) 0.0411(3) 0.0303(7) Uani 1 1 d .
H33 H -0.1359 0.0834 0.0179 0.036 Uiso 1 1 calc R
C34 C -0.20072(11) -0.2895(2) 0.1302(2) 0.0225(6) Uani 1 1 d .
C35 C -0.21303(11) -0.1941(2) 0.1458(2) 0.0243(6) Uani 1 1 d .
C37 C -0.26638(13) -0.2510(3) 0.2166(2) 0.0354(8) Uani 1 1 d .
H37 H -0.2901 -0.2407 0.2477 0.043 Uiso 1 1 calc R
C38 C -0.25514(13) -0.3454(3) 0.1997(2) 0.0369(8) Uani 1 1 d .
H38 H -0.2717 -0.3969 0.2190 0.044 Uiso 1 1 calc R

loop_
_atom_site_aniso_label
_atom_site_aniso_U_11
_atom_site_aniso_U_22
_atom_site_aniso_U_33
_atom_site_aniso_U_23
_atom_site_aniso_U_13
_atom_site_aniso_U_12
Fe1 0.0184(3) 0.0148(3) 0.0124(3) 0.000 0.0086(2) 0.000
N3 0.0210(11) 0.0246(12) 0.0138(13) -0.0013(10) 0.0075(10) -0.0011(10)
N4 0.0210(11) 0.0189(11) 0.0143(13) -0.0012(9) 0.0104(10) -0.0015(9)
N8 0.0251(12) 0.0180(11) 0.0144(13) 0.0012(9) 0.0100(10) 0.0029(9)
N9 0.0206(11) 0.0168(11) 0.0129(12) 0.0025(9) 0.0072(10) -0.0016(9)
N13 0.0187(11) 0.0187(11) 0.0144(12) -0.0016(9) 0.0093(10) 0.0008(9)
N20 0.0254(12) 0.0198(11) 0.0192(14) 0.0026(10) 0.0073(11) -0.0015(10)
C5 0.0251(14) 0.0219(14) 0.0166(15) -0.0044(11) 0.0117(12) -0.0029(11)
C6 0.0294(15) 0.0310(15) 0.0122(15) -0.0023(12) 0.0097(13) -0.0030(13)
C7 0.0237(14) 0.0325(15) 0.0141(16) -0.0002(12) 0.0047(12) 0.0012(13)
C10 0.0324(15) 0.0165(13) 0.0171(16) -0.0006(11) 0.0131(13) -0.0055(12)
C11 0.0430(17) 0.0160(13) 0.0182(16) 0.0015(11) 0.0200(14) -0.0006(12)
C12 0.0354(16) 0.0200(13) 0.0175(16) 0.0055(11) 0.0163(14) 0.0064(12)
C14 0.0174(12) 0.0148(12) 0.0127(14) -0.0006(10) 0.0052(11) 0.0002(10)
C15 0.0182(12) 0.0175(12) 0.0114(14) -0.0008(10) 0.0046(11) -0.0012(10)
C16 0.0243(14) 0.0217(13) 0.0178(16) 0.0028(11) 0.0119(12) -0.0025(11)
C17 0.0227(14) 0.0287(15) 0.0203(17) 0.0005(12) 0.0127(13) -0.0017(12)
C18 0.0241(13) 0.0203(13) 0.0164(15) -0.0035(11) 0.0122(12) -0.0012(11)
C19 0.0184(13) 0.0179(13) 0.0135(15) -0.0005(11) 0.0032(11) -0.0023(10)
C21 0.0288(15) 0.0172(13) 0.0232(17) 0.0016(12) 0.0050(13) -0.0020(12)
B2 0.0192(14) 0.0242(16) 0.0180(18) 0.0002(13) 0.0079(14) 0.0036(13)
N22 0.0221(11) 0.0221(11) 0.0185(13) -0.0005(10) 0.0110(11) 0.0019(9)
N28 0.0278(12) 0.0224(12) 0.0209(14) -0.0035(10) 0.0118(11) -0.0013(10)
N36 0.0258(13) 0.0526(17) 0.0196(15) 0.0037(12) 0.0129(12) 0.0063(12)
N39 0.0227(12) 0.0398(14) 0.0179(14) 0.0069(11) 0.0066(11) -0.0059(11)
C23 0.0167(12) 0.0236(13) 0.0130(15) 0.0011(11) 0.0053(11) 0.0024(11)
C24 0.0188(13) 0.0266(14) 0.0100(14) 0.0011(11) 0.0049(11) -0.0016(11)
C25 0.0249(14) 0.0230(14) 0.0167(16) 0.0033(12) 0.0075(13) -0.0002(12)
C26 0.0285(15) 0.0190(13) 0.0184(16) 0.0026(11) 0.0075(13) 0.0068(12)
C27 0.0285(14) 0.0249(14) 0.0207(17) 0.0003(12) 0.0138(13) 0.0035(12)
C29 0.0144(12) 0.0233(13) 0.0104(14) -0.0030(11) 0.0029(11) -0.0025(11)
C30 0.0208(13) 0.0277(14) 0.0130(15) -0.0036(12) 0.0049(12) 0.0022(11)
C31 0.0281(15) 0.0353(17) 0.0258(18) -0.0135(14) 0.0133(14) -0.0015(13)
C32 0.0325(16) 0.0219(15) 0.041(2) -0.0124(14) 0.0152(16) -0.0010(13)
C33 0.0318(16) 0.0219(14) 0.035(2) -0.0049(13) 0.0145(15) -0.0034(13)
C34 0.0176(13) 0.0327(15) 0.0119(15) 0.0060(12) 0.0033(12) 0.0003(12)
C35 0.0186(13) 0.0404(17) 0.0106(15) 0.0017(12) 0.0047(12) 0.0020(12)
C37 0.0237(15) 0.068(2) 0.0174(17) 0.0094(16) 0.0125(14) 0.0067(15)
C38 0.0257(15) 0.062(2) 0.0220(18) 0.0157(16) 0.0114(14) -0.0003(16)

loop_
_atom_type_symbol
_atom_type_description
_atom_type_scat_dispersion_real
_atom_type_scat_dispersion_imag
_atom_type_scat_source
C C 0.0033 0.0016 'International Tables Vol C Tables 4.2.6.8 and 6.1.1.4'
H H 0.0000 0.0000 'International Tables Vol C Tables 4.2.6.8 and 6.1.1.4'
B B 0.0013 0.0007 'International Tables Vol C Tables 4.2.6.8 and 6.1.1.4'
Fe Fe 0.3463 0.8444 'International Tables Vol C Tables 4.2.6.8 and 6.1.1.4'
N N 0.0061 0.0033 'International Tables Vol C Tables 4.2.6.8 and 6.1.1.4'
O O 0.0106 0.0060 'International Tables Vol C Tables 4.2.6.8 and 6.1.1.4'

loop_
_geom_angle_atom_site_label_1
_geom_angle_atom_site_label_2
_geom_angle_atom_site_label_3
_geom_angle
_geom_angle_site_symmetry_1
_geom_angle_site_symmetry_3
N13 Fe1 N13 81.16(12) . 2
N13 Fe1 N9 95.56(8) . .
N13 Fe1 N9 175.92(8) . 2
N9 Fe1 N9 87.82(12) . 2
N13 Fe1 N4 94.47(9) . .
N9 Fe1 N4 90.43(9) . .
N13 Fe1 N4 87.41(9) . 2
N9 Fe1 N4 87.78(9) . 2
N4 Fe1 N4 177.52(12) . 2
C7 N3 N4 109.7(2) . .
C7 N3 B2 127.2(2) . .
N4 N3 B2 122.9(2) . .
C5 N4 N3 105.6(2) . .
C5 N4 Fe1 128.98(19) . .
N3 N4 Fe1 124.37(17) . .
C12 N8 N9 109.4(2) . .
C12 N8 B2 128.2(2) . .
N9 N8 B2 122.4(2) . .
C10 N9 N8 106.2(2) . .
C10 N9 Fe1 127.81(18) . .
N8 N9 Fe1 125.62(16) . .
C18 N13 C14 116.9(2) . .
C18 N13 Fe1 128.84(18) . .
C14 N13 Fe1 114.04(16) . .
C21 N20 C19 116.2(2) . .
N4 C5 C6 111.4(2) . .
N4 C5 H5 124.3 . .
C6 C5 H5 124.3 . .
C7 C6 C5 104.1(3) . .
C7 C6 H6 128.0 . .
C5 C6 H6 128.0 . .
N3 C7 C6 109.2(2) . .
N3 C7 H7 125.4 . .
C6 C7 H7 125.4 . .
N9 C10 C11 110.9(2) . .
N9 C10 H10 124.5 . .
C11 C10 H10 124.5 . .
C12 C11 C10 104.2(2) . .
C12 C11 H11 127.9 . .
C10 C11 H11 127.9 . .
N8 C12 C11 109.2(2) . .
N8 C12 H12 125.4 . .
C11 C12 H12 125.4 . .
N13 C14 C15 123.8(2) . .
N13 C14 C14 115.33(14) . 2
C15 C14 C14 120.89(14) . 2
C14 C15 C16 117.5(2) . .
C14 C15 C19 118.6(2) . .
C16 C15 C19 123.8(2) . .
C17 C16 C15 119.0(2) . .
C17 C16 H16 120.5 . .
C15 C16 H16 120.5 . .
C16 C17 C18 119.5(2) . .
C16 C17 H17 120.2 . .
C18 C17 H17 120.2 . .
N13 C18 C17 123.2(2) . .
N13 C18 H18 118.4 . .
C17 C18 H18 118.4 . .
N20 C19 C19 121.49(15) . 2
N20 C19 C15 118.1(2) . .
C19 C19 C15 120.45(14) 2 .
N20 C21 C21 122.30(16) . 2
N20 C21 H21 118.9 . .
C21 C21 H21 118.9 2 .
N3 B2 N8 108.6(2) . .
N3 B2 H2A 110.0 . .
N8 B2 H2A 110.0 . .
N3 B2 H2B 110.0 . .
N8 B2 H2B 110.0 . .
H2A B2 H2B 108.3 . .
C27 N22 C23 116.7(2) . .
C33 N28 C29 117.6(2) . .
C37 N36 C35 115.9(3) . .
C38 N39 C34 115.6(3) . .
N22 C23 C24 122.8(2) . .
N22 C23 C29 117.6(2) . .
C24 C23 C29 119.6(2) . .
C25 C24 C23 118.3(2) . .
C25 C24 C34 121.7(2) . .
C23 C24 C34 120.0(2) . .
C26 C25 C24 118.9(3) . .
C26 C25 H25 120.5 . .
C24 C25 H25 120.5 . .
C25 C26 C27 118.7(3) . .
C25 C26 H26 120.6 . .
C27 C26 H26 120.6 . .
N22 C27 C26 124.5(3) . .
N22 C27 H27 117.7 . .
C26 C27 H27 117.7 . .
N28 C29 C30 122.7(2) . .
N28 C29 C23 117.5(2) . .
C30 C29 C23 119.8(2) . .
C31 C30 C29 117.5(3) . .
C31 C30 C35 122.2(3) . .
C29 C30 C35 120.2(2) . .
C32 C31 C30 119.9(3) . .
C32 C31 H31 120.0 . .
C30 C31 H31 120.0 . .
C31 C32 C33 118.7(3) . .
C31 C32 H32 120.6 . .
C33 C32 H32 120.6 . .
N28 C33 C32 123.5(3) . .
N28 C33 H33 118.3 . .
C32 C33 H33 118.3 . .
N39 C34 C35 121.8(3) . .
N39 C34 C24 118.1(3) . .
C35 C34 C24 120.0(3) . .
N36 C35 C34 121.2(3) . .
N36 C35 C30 118.5(3) . .
C34 C35 C30 120.3(2) . .
N36 C37 C38 123.0(3) . .
N36 C37 H37 118.5 . .
C38 C37 H37 118.5 . .
N39 C38 C37 122.4(3) . .
N39 C38 H38 118.8 . .
C37 C38 H38 118.8 . .

loop_
_geom_bond_atom_site_label_1
_geom_bond_atom_site_label_2
_geom_bond_distance
_geom_bond_site_symmetry_2
Fe1 N13 2.005(2) .
Fe1 N9 2.012(2) .
Fe1 N4 2.021(2) .
N3 C7 1.343(4) .
N3 N4 1.368(3) .
N3 B2 1.545(4) .
N4 C5 1.341(3) .
N8 C12 1.344(3) .
N8 N9 1.368(3) .
N8 B2 1.554(4) .
N9 C10 1.335(3) .
N13 C18 1.338(3) .
N13 C14 1.357(3) .
N20 C21 1.319(4) .
N20 C19 1.351(3) .
C5 C6 1.392(4) .
C5 H5 0.9500 .
C6 C7 1.376(4) .
C6 H6 0.9500 .
C7 H7 0.9500 .
C10 C11 1.398(4) .
C10 H10 0.9500 .
C11 C12 1.375(4) .
C11 H11 0.9500 .
C12 H12 0.9500 .
C14 C15 1.396(3) .
C14 C14 1.446(5) 2
C15 C16 1.401(4) .
C15 C19 1.455(4) .
C16 C17 1.375(4) .
C16 H16 0.9500 .
C17 C18 1.390(4) .
C17 H17 0.9500 .
C18 H18 0.9500 .
C19 C19 1.405(5) 2
C21 C21 1.407(6) 2
C21 H21 0.9500 .
B2 H2A 0.9900 .
B2 H2B 0.9900 .
N22 C27 1.327(3) .
N22 C23 1.353(3) .
N28 C33 1.331(4) .
N28 C29 1.353(3) .
N36 C37 1.318(4) .
N36 C35 1.356(3) .
N39 C38 1.333(4) .
N39 C34 1.351(4) .
C23 C24 1.404(4) .
C23 C29 1.471(4) .
C24 C25 1.401(4) .
C24 C34 1.458(4) .
C25 C26 1.362(4) .
C25 H25 0.9500 .
C26 C27 1.394(4) .
C26 H26 0.9500 .
C27 H27 0.9500 .
C29 C30 1.407(4) .
C30 C31 1.399(4) .
C30 C35 1.444(4) .
C31 C32 1.361(4) .
C31 H31 0.9500 .
C32 C33 1.396(4) .
C32 H32 0.9500 .
C33 H33 0.9500 .
C34 C35 1.405(4) .
C37 C38 1.388(5) .
C37 H37 0.9500 .
C38 H38 0.9500 .
